data_1549915
loop_
_publ_author_name
'Delgado, Teresa'
'Meneses-S\'anchez, Manuel'
'Pi\~neiro-L\'opez, Luc\'ia'
'Bartual-Murgui, Carlos'
'Mu\~noz, M Carmen'
'Real, Jos\'e Antonio'

_publ_section_title
;
 Thermo- and photo-modulation of exciplex fluorescence in a 3D spin
 crossover Hofmann-type coordination polymer.
;
_journal_issue 44
_journal_name_full 'Chemical science'
_journal_page_first 8446
_journal_page_last 8452
_journal_paper_doi 10.1039/c8sc02677g
_journal_volume 9
_journal_year 2018
_chemical_formula_moiety 'C40 H24 Au4 Fe2 N12, 2(C16 H10)'
_chemical_formula_sum 'C72 H44 Au4 Fe2 N12'
_chemical_formula_weight 1976.76
_space_group_crystal_system monoclinic
_space_group_IT_number 9
_space_group_name_Hall 'C -2yc'
_space_group_name_H-M_alt 'C 1 c 1'
_symmetry_space_group_name_Hall 'C -2yc'
_symmetry_space_group_name_H-M 'C 1 c 1'
_atom_sites_solution_hydrogens geom
_atom_sites_solution_primary dual
_audit_creation_date 2018-06-02
_audit_creation_method
;
Olex2 1.2
(compiled 2017.08.10 svn.r3458 for OlexSys, GUI svn.r5381)
;
_audit_update_record
;
2018-06-05 deposited with the CCDC.
2018-09-11 downloaded from the CCDC.
;
_cell_angle_alpha 90
_cell_angle_beta 113.3920(10)
_cell_angle_gamma 90
_cell_formula_units_Z 4
_cell_length_a 33.2202(13)
_cell_length_b 13.2404(5)
_cell_length_c 15.2020(5)
_cell_measurement_reflns_used 9792
_cell_measurement_temperature 120(2)
_cell_measurement_theta_max 36.24
_cell_measurement_theta_min 2.49
_cell_volume 6137.0(4)
_computing_cell_refinement 'SAINT V8.38A (?, 2016)'
_computing_data_reduction 'SAINT V8.38A (?, 2016)'
_computing_molecular_graphics 'Olex2 (Dolomanov et al., 2009)'
_computing_publication_material 'Olex2 (Dolomanov et al., 2009)'
_computing_structure_refinement 'ShelXL (Sheldrick, 2015)'
_computing_structure_solution 'SIR2004 (Burla et al., 2007)'
_diffrn_ambient_temperature 120.03
_diffrn_measured_fraction_theta_full 0.999
_diffrn_measured_fraction_theta_max 0.999
_diffrn_measurement_device_type 'Bruker APEX-II CCD'
_diffrn_measurement_method '\f and \w scans'
_diffrn_radiation_type MoK\a
_diffrn_radiation_wavelength 0.71073
_diffrn_reflns_av_R_equivalents 0.1118
_diffrn_reflns_av_unetI/netI 0.0838
_diffrn_reflns_Laue_measured_fraction_full 0.999
_diffrn_reflns_Laue_measured_fraction_max 0.999
_diffrn_reflns_limit_h_max 57
_diffrn_reflns_limit_h_min -57
_diffrn_reflns_limit_k_max 22
_diffrn_reflns_limit_k_min -22
_diffrn_reflns_limit_l_max 26
_diffrn_reflns_limit_l_min -26
_diffrn_reflns_number 218281
_diffrn_reflns_point_group_measured_fraction_full 0.996
_diffrn_reflns_point_group_measured_fraction_max 0.995
_diffrn_reflns_theta_full 25.242
_diffrn_reflns_theta_max 37.785
_diffrn_reflns_theta_min 2.391
_diffrn_standards_number 0
_exptl_absorpt_coefficient_mu 10.042
_exptl_absorpt_correction_T_max 0.7478
_exptl_absorpt_correction_T_min 0.5691
_exptl_absorpt_correction_type multi-scan
_exptl_absorpt_process_details
'SADABS-2016/2 (Bruker,2016/2) was used for absorption correction. wR2(int) was 0.1182 before and 0.0750 after correction. The Ratio of minimum to maximum transmission is 0.7610. The \l/2 correction factor is Not present.'
_exptl_crystal_colour red
_exptl_crystal_colour_primary red
_exptl_crystal_density_diffrn 2.139
_exptl_crystal_description prism
_exptl_crystal_F_000 3712
_exptl_crystal_size_max 0.08
_exptl_crystal_size_mid 0.07
_exptl_crystal_size_min 0.02
_refine_diff_density_max 2.791
_refine_diff_density_min -4.671
_refine_diff_density_rms 0.349
_refine_ls_abs_structure_details
;
 Flack x determined using 9459 quotients [(I+)-(I-)]/[(I+)+(I-)]
 (Parsons, Flack and Wagner, Acta Cryst. B69 (2013) 249-259).
;
_refine_ls_abs_structure_Flack 0.013(4)
_refine_ls_extinction_method none
_refine_ls_goodness_of_fit_ref 1.090
_refine_ls_hydrogen_treatment constr
_refine_ls_matrix_type full
_refine_ls_number_parameters 811
_refine_ls_number_reflns 32791
_refine_ls_number_restraints 2
_refine_ls_restrained_S_all 1.090
_refine_ls_R_factor_all 0.0933
_refine_ls_R_factor_gt 0.0438
_refine_ls_shift/su_max 0.003
_refine_ls_shift/su_mean 0.000
_refine_ls_structure_factor_coef Fsqd
_refine_ls_weighting_details 'w=1/[\s^2^(Fo^2^)+(0.0373P)^2^] where P=(Fo^2^+2Fc^2^)/3'
_refine_ls_weighting_scheme calc
_refine_ls_wR_factor_gt 0.0809
_refine_ls_wR_factor_ref 0.1038
_reflns_Friedel_coverage 0.992
_reflns_Friedel_fraction_full 0.993
_reflns_Friedel_fraction_max 0.991
_reflns_number_gt 23132
_reflns_number_total 32791
_reflns_threshold_expression 'I > 2\s(I)'
_cod_data_source_file c8sc02677g2.cif
_cod_data_source_block lp1350_120k
_cod_depositor_comments 'Adding full bibliography for 1549915--1549918.cif.'
_cod_database_code 1549915
_shelx_shelxl_version_number 2016/6
_shelx_space_group_comment
;
The symmetry employed for this shelxl refinement is uniquely defined
by the following loop, which should always be used as a source of
symmetry information in preference to the above space-group names.
They are only intended as comments.
;
_shelx_estimated_absorpt_t_max 0.824
_shelx_estimated_absorpt_t_min 0.500
_olex2_refinement_description
;
1. Fixed Uiso
 At 1.2 times of:
  All C(H) groups
2.a Aromatic/amide H refined with riding coordinates:
 C1(H1), C2(H2), C4(H4), C5(H5), C7(H7), C8(H8), C10(H10), C11(H11), C13(H13),
 C14(H14), C15(H15), C16(H16), C21(H21), C22(H22), C24(H24), C25(H25), C27(H27),
  C28(H28), C30(H30), C31(H31), C33(H33), C34(H34), C35(H35), C36(H36),
 C41(H41), C42(H42), C46(H46), C47(H47), C48(H48), C52(H52), C53(H53), C54(H54),
  C55(H55), C56(H56), C57(H57), C58(H58), C62(H62), C63(H63), C64(H64),
 C68(H68), C69(H69), C70(H70), C71(H71), C72(H72)
;
_olex2_submission_special_instructions 'No special instructions were received'
_publcif_funding_html
;
;

loop_
_space_group_symop_operation_xyz
'x, y, z'
'x, -y, z+1/2'
'x+1/2, y+1/2, z'
'x+1/2, -y+1/2, z+1/2'

loop_
_atom_site_label
_atom_site_type_symbol
_atom_site_fract_x
_atom_site_fract_y
_atom_site_fract_z
_atom_site_U_iso_or_equiv
_atom_site_adp_type
_atom_site_occupancy
_atom_site_site_symmetry_order
_atom_site_calc_flag
_atom_site_refinement_flags_posn
Au1 Au 0.43843(2) 0.01452(3) 0.78415(2) 0.01677(8) Uani 1 1 d .
Au2 Au 0.46437(2) 0.48450(3) 0.28380(2) 0.01596(7) Uani 1 1 d .
Au3 Au 0.53775(2) 0.00083(2) 0.32462(2) 0.01464(7) Uani 1 1 d .
Au4 Au 0.56172(2) 0.49882(2) 0.34598(2) 0.01446(7) Uani 1 1 d .
Fe1 Fe 0.45078(5) 0.25096(11) 0.53401(10) 0.01047(16) Uani 1 1 d .
Fe2 Fe 0.55125(4) 0.24853(10) 0.08593(9) 0.00934(16) Uani 1 1 d .
N1 N 0.8868(2) 0.2120(6) 0.9693(5) 0.0143(14) Uani 1 1 d .
N2 N 0.5148(2) 0.2156(6) 0.5989(5) 0.0139(13) Uani 1 1 d .
N3 N 0.4401(3) 0.1613(6) 0.6234(5) 0.0150(14) Uani 1 1 d .
N4 N 0.4621(3) 0.3403(6) 0.4456(5) 0.0149(14) Uani 1 1 d .
N5 N 0.4423(2) -0.1404(6) 0.9428(5) 0.0148(14) Uani 1 1 d .
N6 N 0.4585(3) 0.3609(6) 0.6227(5) 0.0165(15) Uani 1 1 d .
N7 N 0.4862(2) 0.2714(6) 0.0225(5) 0.0143(13) Uani 1 1 d .
N8 N 0.1159(2) 0.2755(5) -0.3534(4) 0.0117(12) Uani 1 1 d .
N9 N 0.5421(2) 0.1490(5) 0.1680(5) 0.0133(13) Uani 1 1 d .
N10 N 0.5573(2) 0.3487(5) 0.1830(5) 0.0141(13) Uani 1 1 d .
N11 N 0.5593(2) 0.6519(5) 0.5010(5) 0.0128(12) Uani 1 1 d .
N12 N 0.5464(2) 0.1473(5) -0.0087(5) 0.0124(12) Uani 1 1 d .
C1 C 0.8662(3) 0.2127(7) 0.8732(6) 0.0160(16) Uani 1 1 d .
H1 H 0.882895 0.226745 0.836369 0.019 Uiso 1 1 calc R
C2 C 0.8218(3) 0.1938(7) 0.8256(6) 0.0163(15) Uani 1 1 d .
H2 H 0.809122 0.193137 0.757483 0.020 Uiso 1 1 calc R
C3 C 0.7952(3) 0.1758(7) 0.8760(6) 0.0160(16) Uani 1 1 d .
C4 C 0.8174(3) 0.1706(7) 0.9756(6) 0.0180(16) Uani 1 1 d .
H4 H 0.801801 0.153090 1.013965 0.022 Uiso 1 1 calc R
C5 C 0.8622(3) 0.1910(7) 1.0191(6) 0.0184(17) Uani 1 1 d .
H5 H 0.875979 0.190015 1.087076 0.022 Uiso 1 1 calc R
C6 C 0.7469(3) 0.1661(7) 0.8263(6) 0.0170(16) Uani 1 1 d .
C7 C 0.7254(3) 0.1837(7) 0.7289(6) 0.0189(16) Uani 1 1 d .
H7 H 0.742161 0.196257 0.691868 0.023 Uiso 1 1 calc R
C8 C 0.6800(3) 0.1832(6) 0.6842(6) 0.0175(15) Uani 1 1 d .
H8 H 0.666343 0.196471 0.617378 0.021 Uiso 1 1 calc R
C9 C 0.6541(3) 0.1638(7) 0.7352(6) 0.0183(17) Uani 1 1 d .
C10 C 0.6760(3) 0.1409(7) 0.8323(7) 0.026(2) Uani 1 1 d .
H10 H 0.659378 0.123496 0.868481 0.031 Uiso 1 1 calc R
C11 C 0.7212(3) 0.1427(8) 0.8774(6) 0.025(2) Uani 1 1 d .
H11 H 0.735013 0.127844 0.943898 0.031 Uiso 1 1 calc R
C12 C 0.6055(3) 0.1738(7) 0.6891(6) 0.0156(15) Uani 1 1 d .
C13 C 0.5823(3) 0.1657(8) 0.5900(6) 0.0218(18) Uani 1 1 d .
H13 H 0.597082 0.145075 0.550865 0.026 Uiso 1 1 calc R
C14 C 0.5385(3) 0.1871(7) 0.5490(6) 0.0178(16) Uani 1 1 d .
H14 H 0.523860 0.181593 0.481385 0.021 Uiso 1 1 calc R
C15 C 0.5369(3) 0.2199(6) 0.6954(6) 0.0157(15) Uani 1 1 d .
H15 H 0.521059 0.237452 0.733173 0.019 Uiso 1 1 calc R
C16 C 0.5810(3) 0.2004(7) 0.7417(6) 0.0178(16) Uani 1 1 d .
H16 H 0.594725 0.205135 0.809516 0.021 Uiso 1 1 calc R
C17 C 0.4392(3) -0.0808(7) 0.8859(7) 0.0169(17) Uani 1 1 d .
C18 C 0.4385(3) 0.1086(7) 0.6828(7) 0.0183(17) Uani 1 1 d .
C19 C 0.4643(3) 0.3911(7) 0.3866(7) 0.0193(18) Uani 1 1 d .
C20 C 0.4604(3) 0.4202(8) 0.6799(6) 0.0181(17) Uani 1 1 d .
C21 C 0.4589(3) 0.1934(7) -0.0083(6) 0.0187(16) Uani 1 1 d .
H21 H 0.470453 0.127056 0.007218 0.022 Uiso 1 1 calc R
C22 C 0.4147(3) 0.2047(7) -0.0616(6) 0.0203(17) Uani 1 1 d .
H22 H 0.396698 0.146749 -0.084656 0.024 Uiso 1 1 calc R
C23 C 0.3961(3) 0.3016(6) -0.0821(5) 0.0157(15) Uani 1 1 d .
C24 C 0.4245(3) 0.3826(7) -0.0461(6) 0.0180(16) Uani 1 1 d .
H24 H 0.413417 0.449636 -0.056433 0.022 Uiso 1 1 calc R
C25 C 0.4689(3) 0.3659(6) 0.0048(5) 0.0142(14) Uani 1 1 d .
H25 H 0.487865 0.422328 0.027984 0.017 Uiso 1 1 calc R
C26 C 0.3486(3) 0.3125(7) -0.1390(6) 0.0197(17) Uani 1 1 d .
C27 C 0.3265(3) 0.2405(7) -0.2098(6) 0.0241(18) Uani 1 1 d .
H27 H 0.342844 0.190828 -0.226563 0.029 Uiso 1 1 calc R
C28 C 0.2813(3) 0.2413(7) -0.2554(6) 0.0237(18) Uani 1 1 d .
H28 H 0.267238 0.191811 -0.302960 0.028 Uiso 1 1 calc R
C29 C 0.2559(3) 0.3120(6) -0.2336(6) 0.0177(15) Uani 1 1 d .
C30 C 0.2779(3) 0.3879(6) -0.1693(6) 0.0161(14) Uani 1 1 d .
H30 H 0.261566 0.440696 -0.156770 0.019 Uiso 1 1 calc R
C31 C 0.3235(3) 0.3880(6) -0.1228(6) 0.0169(15) Uani 1 1 d .
H31 H 0.337642 0.440856 -0.079267 0.020 Uiso 1 1 calc R
C32 C 0.2073(3) 0.3021(6) -0.2748(5) 0.0144(14) Uani 1 1 d .
C33 C 0.1883(3) 0.2082(6) -0.2993(6) 0.0162(14) Uani 1 1 d .
H33 H 0.206414 0.150216 -0.290184 0.019 Uiso 1 1 calc R
C34 C 0.1435(3) 0.1976(7) -0.3368(5) 0.0166(15) Uani 1 1 d .
H34 H 0.131566 0.131538 -0.351790 0.020 Uiso 1 1 calc R
C35 C 0.1342(3) 0.3674(6) -0.3312(5) 0.0138(14) Uani 1 1 d .
H35 H 0.115322 0.424291 -0.343490 0.017 Uiso 1 1 calc R
C36 C 0.1789(3) 0.3838(7) -0.2914(6) 0.0170(15) Uani 1 1 d .
H36 H 0.190228 0.450277 -0.275529 0.020 Uiso 1 1 calc R
C37 C 0.5378(3) 0.0936(6) 0.2221(6) 0.0149(15) Uani 1 1 d .
C38 C 0.5601(3) 0.4032(7) 0.2441(6) 0.0153(15) Uani 1 1 d .
C39 C 0.5436(3) -0.0915(7) 0.4322(6) 0.0171(17) Uani 1 1 d .
C40 C 0.5618(3) 0.5952(7) 0.4452(6) 0.0155(15) Uani 1 1 d .
C41 C 0.1405(3) 0.3493(9) -0.0836(7) 0.034(3) Uani 1 1 d .
H41 H 0.109404 0.353816 -0.113791 0.041 Uiso 1 1 calc R
C42 C 0.1612(3) 0.2613(8) -0.0956(6) 0.028(2) Uani 1 1 d .
H42 H 0.144338 0.206420 -0.132150 0.034 Uiso 1 1 calc R
C43 C 0.2073(3) 0.2553(7) -0.0526(6) 0.0223(17) Uani 1 1 d .
C44 C 0.2315(3) 0.3383(7) 0.0030(5) 0.0179(15) Uani 1 1 d .
C45 C 0.2095(3) 0.4257(7) 0.0147(7) 0.026(2) Uani 1 1 d .
C46 C 0.1637(4) 0.4292(9) -0.0295(7) 0.031(2) Uani 1 1 d .
H46 H 0.148571 0.487273 -0.022126 0.037 Uiso 1 1 calc R
C47 C 0.2308(3) 0.1702(7) -0.0642(6) 0.0240(18) Uani 1 1 d .
H47 H 0.214896 0.115241 -0.102401 0.029 Uiso 1 1 calc R
C48 C 0.2743(3) 0.1650(7) -0.0233(6) 0.0260(19) Uani 1 1 d .
H48 H 0.288546 0.106461 -0.032790 0.031 Uiso 1 1 calc R
C49 C 0.3003(3) 0.2461(7) 0.0352(6) 0.0203(16) Uani 1 1 d .
C50 C 0.2782(3) 0.3337(7) 0.0472(6) 0.0205(16) Uani 1 1 d .
C51 C 0.3027(3) 0.4161(7) 0.1029(6) 0.0245(19) Uani 1 1 d .
C52 C 0.2793(4) 0.5012(7) 0.1168(7) 0.029(2) Uani 1 1 d .
H52 H 0.295114 0.555463 0.156163 0.035 Uiso 1 1 calc R
C53 C 0.2349(4) 0.5058(7) 0.0748(8) 0.031(2) Uani 1 1 d .
H53 H 0.220273 0.563176 0.085529 0.037 Uiso 1 1 calc R
C54 C 0.3696(3) 0.3224(10) 0.1333(7) 0.037(3) Uani 1 1 d .
H54 H 0.400677 0.318420 0.162452 0.045 Uiso 1 1 calc R
C55 C 0.3485(4) 0.4096(10) 0.1451(7) 0.033(3) Uani 1 1 d .
H55 H 0.365214 0.464459 0.181742 0.040 Uiso 1 1 calc R
C56 C 0.3459(3) 0.2421(8) 0.0801(6) 0.028(2) Uani 1 1 d .
H56 H 0.360865 0.183174 0.073973 0.034 Uiso 1 1 calc R
C57 C 0.6316(4) 0.4233(7) 0.6178(7) 0.037(3) Uani 1 1 d .
H57 H 0.604659 0.423385 0.562992 0.045 Uiso 1 1 calc R
C58 C 0.6704(4) 0.4309(8) 0.6064(7) 0.040(3) Uani 1 1 d .
H58 H 0.669906 0.435331 0.543569 0.048 Uiso 1 1 calc R
C59 C 0.7109(4) 0.4324(7) 0.6854(7) 0.031(2) Uani 1 1 d .
C60 C 0.7104(3) 0.4245(6) 0.7784(6) 0.0227(19) Uani 1 1 d .
C61 C 0.6708(3) 0.4144(7) 0.7893(6) 0.0235(19) Uani 1 1 d .
C62 C 0.6313(3) 0.4156(7) 0.7075(7) 0.029(2) Uani 1 1 d .
H62 H 0.604161 0.411027 0.714345 0.035 Uiso 1 1 calc R
C63 C 0.7524(5) 0.4416(7) 0.6779(8) 0.039(3) Uani 1 1 d .
H63 H 0.752965 0.446047 0.615970 0.047 Uiso 1 1 calc R
C64 C 0.7903(4) 0.4442(8) 0.7546(8) 0.038(3) Uani 1 1 d .
H64 H 0.817129 0.450731 0.746515 0.046 Uiso 1 1 calc R
C65 C 0.7908(4) 0.4372(7) 0.8496(7) 0.027(2) Uani 1 1 d .
C66 C 0.7509(3) 0.4239(6) 0.8605(6) 0.0208(17) Uani 1 1 d .
C67 C 0.7512(3) 0.4091(7) 0.9533(6) 0.0227(18) Uani 1 1 d .
C68 C 0.7100(3) 0.3963(7) 0.9611(7) 0.0243(18) Uani 1 1 d .
H68 H 0.709609 0.384202 1.022350 0.029 Uiso 1 1 calc R
C69 C 0.6718(3) 0.4008(8) 0.8842(7) 0.0262(19) Uani 1 1 d .
H69 H 0.644982 0.395053 0.892490 0.031 Uiso 1 1 calc R
C70 C 0.8307(4) 0.4383(8) 0.9319(9) 0.036(3) Uani 1 1 d .
H70 H 0.857765 0.447461 0.925642 0.043 Uiso 1 1 calc R
C71 C 0.8298(3) 0.4261(8) 1.0213(8) 0.035(2) Uani 1 1 d .
H71 H 0.856626 0.428803 1.076358 0.042 Uiso 1 1 calc R
C72 C 0.7911(3) 0.4099(8) 1.0331(7) 0.030(2) Uani 1 1 d .
H72 H 0.791691 0.399441 1.095442 0.035 Uiso 1 1 calc R

loop_
_atom_site_aniso_label
_atom_site_aniso_U_11
_atom_site_aniso_U_22
_atom_site_aniso_U_33
_atom_site_aniso_U_23
_atom_site_aniso_U_13
_atom_site_aniso_U_12
Au1 0.01515(15) 0.0180(2) 0.01631(13) 0.00603(12) 0.00536(11) -0.00044(12)
Au2 0.01394(14) 0.01748(19) 0.01543(12) 0.00508(13) 0.00471(11) -0.00099(12)
Au3 0.01463(14) 0.01579(19) 0.01310(11) 0.00480(10) 0.00507(10) -0.00097(11)
Au4 0.01335(14) 0.01652(19) 0.01338(11) -0.00578(10) 0.00517(10) -0.00028(11)
Fe1 0.0109(4) 0.0103(4) 0.0095(4) 0.0000(3) 0.0033(3) -0.0004(3)
Fe2 0.0102(4) 0.0088(4) 0.0090(4) -0.0001(3) 0.0038(3) -0.0002(3)
N1 0.015(4) 0.013(3) 0.013(3) 0.006(2) 0.004(3) 0.002(3)
N2 0.010(3) 0.016(3) 0.016(3) 0.001(3) 0.006(3) 0.000(2)
N3 0.015(4) 0.014(3) 0.014(3) 0.000(3) 0.004(3) 0.002(3)
N4 0.015(4) 0.014(3) 0.015(3) 0.002(3) 0.006(3) -0.001(3)
N5 0.014(3) 0.018(4) 0.012(3) -0.001(3) 0.004(3) -0.001(3)
N6 0.014(4) 0.018(4) 0.016(3) -0.001(3) 0.004(3) 0.001(3)
N7 0.015(3) 0.017(3) 0.010(3) 0.002(2) 0.004(2) 0.006(3)
N8 0.014(3) 0.009(3) 0.011(3) -0.001(2) 0.004(2) 0.001(2)
N9 0.011(3) 0.013(3) 0.013(3) -0.003(2) 0.002(2) 0.000(2)
N10 0.015(3) 0.012(3) 0.014(3) 0.003(2) 0.004(3) 0.001(2)
N11 0.014(3) 0.011(3) 0.013(3) 0.001(2) 0.006(3) 0.000(2)
N12 0.013(3) 0.012(3) 0.012(3) 0.000(2) 0.005(2) 0.001(2)
C1 0.018(4) 0.016(4) 0.014(3) 0.002(3) 0.007(3) 0.003(3)
C2 0.011(4) 0.020(4) 0.014(3) -0.002(3) 0.001(3) 0.001(3)
C3 0.016(4) 0.011(3) 0.019(4) -0.002(3) 0.004(3) -0.002(3)
C4 0.013(4) 0.024(4) 0.017(4) 0.005(3) 0.007(3) 0.001(3)
C5 0.020(4) 0.023(4) 0.013(3) 0.005(3) 0.007(3) 0.002(3)
C6 0.015(4) 0.014(4) 0.019(4) 0.003(3) 0.004(3) 0.000(3)
C7 0.013(4) 0.022(4) 0.022(4) -0.004(3) 0.007(3) 0.000(3)
C8 0.014(4) 0.015(4) 0.022(4) -0.005(3) 0.006(3) -0.001(3)
C9 0.014(4) 0.015(4) 0.022(4) 0.000(3) 0.003(3) 0.000(3)
C10 0.019(4) 0.029(5) 0.031(5) 0.013(4) 0.013(4) 0.000(4)
C11 0.015(4) 0.034(6) 0.022(4) 0.015(4) 0.002(3) 0.002(4)
C12 0.011(4) 0.013(4) 0.023(4) -0.001(3) 0.007(3) -0.001(3)
C13 0.017(4) 0.025(5) 0.023(4) -0.002(4) 0.008(4) 0.004(4)
C14 0.014(4) 0.018(4) 0.019(4) 0.000(3) 0.006(3) -0.003(3)
C15 0.019(4) 0.015(4) 0.013(3) 0.003(3) 0.005(3) 0.000(3)
C16 0.020(4) 0.019(4) 0.015(4) 0.005(3) 0.007(3) 0.002(3)
C17 0.016(4) 0.017(4) 0.019(4) -0.002(3) 0.008(3) -0.003(3)
C18 0.017(4) 0.019(4) 0.017(4) 0.003(3) 0.005(3) 0.001(3)
C19 0.015(4) 0.020(4) 0.019(4) 0.000(3) 0.003(3) -0.001(3)
C20 0.017(4) 0.020(4) 0.017(4) -0.003(3) 0.007(3) -0.002(3)
C21 0.011(4) 0.013(4) 0.030(4) 0.003(3) 0.006(3) -0.001(3)
C22 0.014(4) 0.020(4) 0.023(4) -0.003(3) 0.003(3) -0.002(3)
C23 0.014(4) 0.015(4) 0.015(3) -0.003(3) 0.003(3) 0.001(3)
C24 0.016(4) 0.016(4) 0.020(4) 0.003(3) 0.005(3) 0.005(3)
C25 0.012(3) 0.012(3) 0.018(3) -0.001(3) 0.005(3) -0.001(3)
C26 0.016(4) 0.018(4) 0.024(4) -0.002(3) 0.007(3) 0.001(3)
C27 0.010(4) 0.026(5) 0.032(5) -0.009(4) 0.005(3) 0.004(3)
C28 0.019(4) 0.023(4) 0.025(4) -0.010(3) 0.005(3) -0.002(3)
C29 0.014(4) 0.019(4) 0.018(4) -0.001(3) 0.003(3) 0.002(3)
C30 0.017(4) 0.014(3) 0.018(3) 0.001(3) 0.008(3) 0.002(3)
C31 0.015(4) 0.015(4) 0.019(4) -0.002(3) 0.005(3) -0.003(3)
C32 0.010(3) 0.017(4) 0.014(3) 0.001(3) 0.002(3) 0.001(3)
C33 0.014(4) 0.011(3) 0.021(4) -0.002(3) 0.005(3) 0.003(3)
C34 0.014(4) 0.014(4) 0.017(3) -0.001(3) 0.002(3) 0.000(3)
C35 0.014(4) 0.012(3) 0.015(3) 0.001(3) 0.005(3) 0.002(3)
C36 0.014(4) 0.015(4) 0.021(4) 0.001(3) 0.007(3) -0.001(3)
C37 0.016(4) 0.014(4) 0.014(3) 0.000(3) 0.005(3) 0.000(3)
C38 0.014(4) 0.017(4) 0.013(3) -0.001(3) 0.003(3) 0.000(3)
C39 0.017(4) 0.019(4) 0.015(4) 0.001(3) 0.007(3) 0.001(3)
C40 0.010(4) 0.020(4) 0.016(4) -0.004(3) 0.004(3) -0.002(3)
C41 0.025(5) 0.056(8) 0.023(4) 0.014(5) 0.012(4) 0.008(5)
C42 0.019(4) 0.046(6) 0.020(4) 0.007(4) 0.008(3) -0.003(4)
C43 0.028(5) 0.024(4) 0.014(3) 0.003(3) 0.007(3) 0.000(4)
C44 0.023(4) 0.020(4) 0.013(3) 0.003(3) 0.011(3) 0.002(3)
C45 0.035(6) 0.024(5) 0.025(4) 0.010(4) 0.019(4) 0.006(4)
C46 0.033(6) 0.035(6) 0.029(5) 0.017(4) 0.017(4) 0.013(5)
C47 0.027(5) 0.021(4) 0.024(4) 0.000(3) 0.009(4) 0.000(4)
C48 0.036(6) 0.020(4) 0.023(4) 0.003(3) 0.014(4) 0.005(4)
C49 0.021(4) 0.022(4) 0.019(4) 0.005(3) 0.009(3) 0.003(3)
C50 0.025(5) 0.020(4) 0.018(4) 0.003(3) 0.011(3) 0.001(3)
C51 0.031(5) 0.027(5) 0.017(4) 0.002(3) 0.011(4) -0.008(4)
C52 0.053(7) 0.021(4) 0.025(4) 0.003(3) 0.028(5) -0.005(4)
C53 0.057(8) 0.017(4) 0.032(5) 0.005(4) 0.032(5) 0.004(4)
C54 0.020(5) 0.063(8) 0.024(5) 0.010(5) 0.004(4) -0.007(5)
C55 0.033(6) 0.042(7) 0.027(5) 0.001(4) 0.014(5) -0.009(5)
C56 0.025(5) 0.040(6) 0.022(4) 0.004(4) 0.011(4) 0.002(4)
C57 0.050(7) 0.015(4) 0.029(5) 0.003(4) -0.003(5) 0.005(4)
C58 0.075(10) 0.015(4) 0.023(5) 0.000(3) 0.011(5) -0.004(5)
C59 0.047(7) 0.014(4) 0.034(5) -0.001(4) 0.020(5) -0.004(4)
C60 0.039(6) 0.009(3) 0.021(4) -0.003(3) 0.014(4) -0.001(3)
C61 0.031(5) 0.012(4) 0.023(4) -0.003(3) 0.006(4) 0.006(3)
C62 0.033(6) 0.012(4) 0.035(5) 0.000(3) 0.004(4) 0.002(4)
C63 0.084(10) 0.014(4) 0.039(6) -0.001(4) 0.045(7) -0.002(5)
C64 0.055(8) 0.027(5) 0.053(7) -0.004(5) 0.042(6) -0.003(5)
C65 0.034(6) 0.013(4) 0.041(5) -0.004(4) 0.024(5) 0.004(4)
C66 0.026(5) 0.014(4) 0.028(4) -0.005(3) 0.017(4) 0.001(3)
C67 0.023(5) 0.022(4) 0.025(4) 0.002(3) 0.011(4) 0.003(4)
C68 0.028(5) 0.023(4) 0.026(4) 0.000(3) 0.014(4) 0.001(4)
C69 0.024(5) 0.028(5) 0.031(5) -0.001(4) 0.015(4) -0.001(4)
C70 0.034(6) 0.016(4) 0.068(8) -0.005(5) 0.031(6) 0.002(4)
C71 0.021(5) 0.029(6) 0.047(6) -0.002(5) 0.006(5) 0.008(4)
C72 0.035(6) 0.025(5) 0.025(4) 0.001(4) 0.008(4) 0.007(4)

loop_
_atom_type_symbol
_atom_type_description
_atom_type_scat_dispersion_real
_atom_type_scat_dispersion_imag
_atom_type_scat_source
C C 0.0033 0.0016 'International Tables Vol C Tables 4.2.6.8 and 6.1.1.4'
H H 0.0000 0.0000 'International Tables Vol C Tables 4.2.6.8 and 6.1.1.4'
Au Au -2.0133 8.8022 'International Tables Vol C Tables 4.2.6.8 and 6.1.1.4'
Fe Fe 0.3463 0.8444 'International Tables Vol C Tables 4.2.6.8 and 6.1.1.4'
N N 0.0061 0.0033 'International Tables Vol C Tables 4.2.6.8 and 6.1.1.4'

loop_
_geom_angle_atom_site_label_1
_geom_angle_atom_site_label_2
_geom_angle_atom_site_label_3
_geom_angle
_geom_angle_site_symmetry_1
_geom_angle_site_symmetry_3
C17 Au1 Au3 96.9(3) . 2
C18 Au1 Au3 82.3(3) . 2
C18 Au1 C17 179.1(4) . .
C19 Au2 Au4 97.4(3) . .
C20 Au2 Au4 86.2(3) 2_564 .
C20 Au2 C19 176.2(4) 2_564 .
C37 Au3 Au1 102.5(2) . 2_554
C37 Au3 C39 174.8(4) . .
C39 Au3 Au1 82.7(3) . 2_554
C38 Au4 Au2 91.3(3) . .
C40 Au4 Au2 87.5(2) . .
C40 Au4 C38 178.6(4) . .
N2 Fe1 N1 179.4(4) . 4_454
N3 Fe1 N1 92.3(3) . 4_454
N3 Fe1 N2 88.0(3) . .
N3 Fe1 N5 91.3(3) . 2_554
N4 Fe1 N1 88.3(3) . 4_454
N4 Fe1 N2 91.3(3) . .
N4 Fe1 N3 179.4(4) . .
N4 Fe1 N5 88.7(3) . 2_554
N5 Fe1 N1 90.5(3) 2_554 4_454
N5 Fe1 N2 90.0(3) 2_554 .
N6 Fe1 N1 88.8(3) . 4_454
N6 Fe1 N2 90.7(3) . .
N6 Fe1 N3 89.0(3) . .
N6 Fe1 N4 90.9(3) . .
N6 Fe1 N5 179.3(4) . 2_554
N8 Fe2 N7 178.9(3) 4 .
N9 Fe2 N7 89.9(3) . .
N9 Fe2 N8 90.5(3) . 4
N9 Fe2 N10 88.3(3) . .
N9 Fe2 N11 178.8(4) . 2_564
N9 Fe2 N12 91.1(3) . .
N10 Fe2 N7 91.7(3) . .
N10 Fe2 N8 89.4(3) . 4
N10 Fe2 N11 92.4(3) . 2_564
N11 Fe2 N7 89.1(3) 2_564 .
N11 Fe2 N8 90.4(3) 2_564 4
N12 Fe2 N7 89.5(3) . .
N12 Fe2 N8 89.4(3) . 4
N12 Fe2 N10 178.7(3) . .
N12 Fe2 N11 88.2(3) . 2_564
C1 N1 Fe1 120.8(6) . 4
C1 N1 C5 116.8(8) . .
C5 N1 Fe1 122.3(6) . 4
C14 N2 Fe1 122.0(6) . .
C14 N2 C15 115.7(7) . .
C15 N2 Fe1 122.3(6) . .
C18 N3 Fe1 172.6(8) . .
C19 N4 Fe1 172.7(8) . .
C17 N5 Fe1 174.1(8) . 2
C20 N6 Fe1 172.3(8) . .
C21 N7 Fe2 120.3(6) . .
C21 N7 C25 118.0(7) . .
C25 N7 Fe2 121.6(6) . .
C34 N8 Fe2 119.7(6) . 4_454
C34 N8 C35 116.4(7) . .
C35 N8 Fe2 123.8(5) . 4_454
C37 N9 Fe2 175.6(7) . .
C38 N10 Fe2 175.3(7) . .
C40 N11 Fe2 175.4(7) . 2_565
C39 N12 Fe2 176.3(7) 2_554 .
N1 C1 H1 118.5 . .
N1 C1 C2 123.0(8) . .
C2 C1 H1 118.5 . .
C1 C2 H2 119.4 . .
C1 C2 C3 121.1(8) . .
C3 C2 H2 119.4 . .
C2 C3 C6 121.7(8) . .
C4 C3 C2 115.2(8) . .
C4 C3 C6 123.1(8) . .
C3 C4 H4 119.7 . .
C5 C4 C3 120.6(8) . .
C5 C4 H4 119.7 . .
N1 C5 C4 123.1(8) . .
N1 C5 H5 118.4 . .
C4 C5 H5 118.4 . .
C7 C6 C3 121.6(8) . .
C7 C6 C11 117.5(8) . .
C11 C6 C3 120.8(8) . .
C6 C7 H7 119.3 . .
C6 C7 C8 121.5(8) . .
C8 C7 H7 119.3 . .
C7 C8 H8 119.3 . .
C7 C8 C9 121.4(8) . .
C9 C8 H8 119.3 . .
C8 C9 C10 116.7(8) . .
C8 C9 C12 121.1(8) . .
C10 C9 C12 122.1(8) . .
C9 C10 H10 119.0 . .
C11 C10 C9 122.0(8) . .
C11 C10 H10 119.0 . .
C6 C11 H11 119.6 . .
C10 C11 C6 120.8(8) . .
C10 C11 H11 119.6 . .
C13 C12 C9 122.1(8) . .
C16 C12 C9 121.6(8) . .
C16 C12 C13 116.1(8) . .
C12 C13 H13 119.8 . .
C14 C13 C12 120.4(8) . .
C14 C13 H13 119.8 . .
N2 C14 C13 123.9(8) . .
N2 C14 H14 118.1 . .
C13 C14 H14 118.1 . .
N2 C15 H15 118.1 . .
N2 C15 C16 123.9(8) . .
C16 C15 H15 118.1 . .
C12 C16 H16 120.0 . .
C15 C16 C12 120.0(8) . .
C15 C16 H16 120.0 . .
N5 C17 Au1 174.0(9) . .
N3 C18 Au1 177.0(9) . .
N4 C19 Au2 176.0(9) . .
N6 C20 Au2 176.5(8) . 2_565
N7 C21 H21 118.6 . .
N7 C21 C22 122.8(8) . .
C22 C21 H21 118.6 . .
C21 C22 H22 119.9 . .
C21 C22 C23 120.2(8) . .
C23 C22 H22 119.9 . .
C22 C23 C26 119.6(8) . .
C24 C23 C22 116.7(7) . .
C24 C23 C26 123.8(8) . .
C23 C24 H24 119.9 . .
C25 C24 C23 120.2(8) . .
C25 C24 H24 119.9 . .
N7 C25 C24 122.1(8) . .
N7 C25 H25 119.0 . .
C24 C25 H25 119.0 . .
C27 C26 C23 119.5(8) . .
C31 C26 C23 123.1(8) . .
C31 C26 C27 117.3(8) . .
C26 C27 H27 119.6 . .
C28 C27 C26 120.7(8) . .
C28 C27 H27 119.6 . .
C27 C28 H28 119.0 . .
C27 C28 C29 122.0(8) . .
C29 C28 H28 119.0 . .
C28 C29 C30 117.1(8) . .
C28 C29 C32 120.2(8) . .
C30 C29 C32 122.6(7) . .
C29 C30 H30 119.4 . .
C29 C30 C31 121.3(8) . .
C31 C30 H30 119.4 . .
C26 C31 C30 121.2(8) . .
C26 C31 H31 119.4 . .
C30 C31 H31 119.4 . .
C33 C32 C29 119.8(7) . .
C33 C32 C36 116.7(7) . .
C36 C32 C29 123.5(8) . .
C32 C33 H33 119.7 . .
C34 C33 C32 120.5(8) . .
C34 C33 H33 119.7 . .
N8 C34 C33 123.3(8) . .
N8 C34 H34 118.3 . .
C33 C34 H34 118.3 . .
N8 C35 H35 118.2 . .
N8 C35 C36 123.6(8) . .
C36 C35 H35 118.2 . .
C32 C36 H36 120.3 . .
C35 C36 C32 119.4(8) . .
C35 C36 H36 120.3 . .
N9 C37 Au3 173.3(8) . .
N10 C38 Au4 177.0(8) . .
N12 C39 Au3 177.4(9) 2 .
N11 C40 Au4 176.2(8) . .
C42 C41 H41 119.0 . .
C46 C41 H41 119.0 . .
C46 C41 C42 122.0(10) . .
C41 C42 H42 120.5 . .
C41 C42 C43 119.1(10) . .
C43 C42 H42 120.5 . .
C42 C43 C44 119.0(9) . .
C42 C43 C47 122.5(9) . .
C47 C43 C44 118.5(8) . .
C43 C44 C50 120.0(8) . .
C45 C44 C43 120.4(8) . .
C45 C44 C50 119.6(8) . .
C44 C45 C53 118.8(9) . .
C46 C45 C44 118.9(10) . .
C46 C45 C53 122.2(10) . .
C41 C46 C45 120.5(10) . .
C41 C46 H46 119.7 . .
C45 C46 H46 119.7 . .
C43 C47 H47 118.9 . .
C48 C47 C43 122.1(9) . .
C48 C47 H47 118.9 . .
C47 C48 H48 119.1 . .
C47 C48 C49 121.7(9) . .
C49 C48 H48 119.1 . .
C50 C49 C48 118.1(8) . .
C56 C49 C48 123.0(9) . .
C56 C49 C50 119.0(9) . .
C49 C50 C44 119.6(8) . .
C51 C50 C44 120.5(8) . .
C51 C50 C49 119.9(9) . .
C50 C51 C52 118.3(9) . .
C55 C51 C50 119.2(10) . .
C55 C51 C52 122.5(10) . .
C51 C52 H52 119.3 . .
C53 C52 C51 121.3(10) . .
C53 C52 H52 119.3 . .
C45 C53 H53 119.3 . .
C52 C53 C45 121.4(9) . .
C52 C53 H53 119.3 . .
C55 C54 H54 119.6 . .
C56 C54 H54 119.6 . .
C56 C54 C55 120.9(10) . .
C51 C55 C54 120.1(11) . .
C51 C55 H55 120.0 . .
C54 C55 H55 120.0 . .
C49 C56 H56 119.5 . .
C54 C56 C49 121.0(10) . .
C54 C56 H56 119.5 . .
C58 C57 H57 119.7 . .
C62 C57 H57 119.7 . .
C62 C57 C58 120.6(10) . .
C57 C58 H58 119.2 . .
C57 C58 C59 121.6(10) . .
C59 C58 H58 119.2 . .
C58 C59 C60 117.5(10) . .
C58 C59 C63 124.0(10) . .
C60 C59 C63 118.5(10) . .
C59 C60 C66 119.3(9) . .
C61 C60 C59 120.6(9) . .
C61 C60 C66 120.1(7) . .
C60 C61 C62 119.1(8) . .
C60 C61 C69 119.0(8) . .
C62 C61 C69 121.9(9) . .
C57 C62 C61 120.5(10) . .
C57 C62 H62 119.7 . .
C61 C62 H62 119.7 . .
C59 C63 H63 118.8 . .
C64 C63 C59 122.4(9) . .
C64 C63 H63 118.8 . .
C63 C64 H64 119.8 . .
C63 C64 C65 120.4(10) . .
C65 C64 H64 119.8 . .
C66 C65 C64 119.2(10) . .
C66 C65 C70 119.4(9) . .
C70 C65 C64 121.4(9) . .
C65 C66 C60 120.1(8) . .
C65 C66 C67 119.9(9) . .
C67 C66 C60 120.0(8) . .
C66 C67 C68 118.0(9) . .
C72 C67 C66 119.3(9) . .
C72 C67 C68 122.7(9) . .
C67 C68 H68 119.1 . .
C69 C68 C67 121.9(8) . .
C69 C68 H68 119.1 . .
C61 C69 H69 119.5 . .
C68 C69 C61 120.9(9) . .
C68 C69 H69 119.5 . .
C65 C70 H70 120.2 . .
C71 C70 C65 119.5(9) . .
C71 C70 H70 120.2 . .
C70 C71 H71 119.0 . .
C70 C71 C72 121.9(10) . .
C72 C71 H71 119.0 . .
C67 C72 H72 120.0 . .
C71 C72 C67 120.0(9) . .
C71 C72 H72 120.0 . .

loop_
_geom_bond_atom_site_label_1
_geom_bond_atom_site_label_2
_geom_bond_distance
_geom_bond_site_symmetry_2
Au1 Au3 3.1136(5) 2
Au1 C17 1.989(9) .
Au1 C18 1.982(9) .
Au2 Au4 2.9934(5) .
Au2 C19 1.993(10) .
Au2 C20 1.984(9) 2_564
Au3 C37 1.985(8) .
Au3 C39 1.988(9) .
Au4 C38 1.985(8) .
Au4 C40 1.974(8) .
Fe1 N1 2.015(8) 4_454
Fe1 N2 2.011(7) .
Fe1 N3 1.940(8) .
Fe1 N4 1.937(8) .
Fe1 N5 1.958(8) 2_554
Fe1 N6 1.930(8) .
Fe2 N7 2.009(7) .
Fe2 N8 1.999(7) 4
Fe2 N9 1.920(7) .
Fe2 N10 1.934(7) .
Fe2 N11 1.936(7) 2_564
Fe2 N12 1.926(7) .
N1 C1 1.345(10) .
N1 C5 1.346(11) .
N2 C14 1.345(11) .
N2 C15 1.356(10) .
N3 C18 1.159(11) .
N4 C19 1.146(11) .
N5 C17 1.145(11) .
N6 C20 1.156(11) .
N7 C21 1.331(11) .
N7 C25 1.359(10) .
N8 C34 1.336(10) .
N8 C35 1.342(10) .
N9 C37 1.152(10) .
N10 C38 1.150(10) .
N11 C40 1.161(10) .
N12 C39 1.138(10) 2_554
C1 H1 0.9500 .
C1 C2 1.384(12) .
C2 H2 0.9500 .
C2 C3 1.401(12) .
C3 C4 1.398(11) .
C3 C6 1.483(13) .
C4 H4 0.9500 .
C4 C5 1.394(12) .
C5 H5 0.9500 .
C6 C7 1.385(12) .
C6 C11 1.397(12) .
C7 H7 0.9500 .
C7 C8 1.386(12) .
C8 H8 0.9500 .
C8 C9 1.394(12) .
C9 C10 1.395(12) .
C9 C12 1.489(13) .
C10 H10 0.9500 .
C10 C11 1.381(13) .
C11 H11 0.9500 .
C12 C13 1.398(12) .
C12 C16 1.393(11) .
C13 H13 0.9500 .
C13 C14 1.367(12) .
C14 H14 0.9500 .
C15 H15 0.9500 .
C15 C16 1.372(12) .
C16 H16 0.9500 .
C21 H21 0.9500 .
C21 C22 1.374(12) .
C22 H22 0.9500 .
C22 C23 1.404(12) .
C23 C24 1.389(12) .
C23 C26 1.477(12) .
C24 H24 0.9500 .
C24 C25 1.384(11) .
C25 H25 0.9500 .
C26 C27 1.407(12) .
C26 C31 1.383(12) .
C27 H27 0.9500 .
C27 C28 1.381(12) .
C28 H28 0.9500 .
C28 C29 1.386(11) .
C29 C30 1.390(11) .
C29 C32 1.488(11) .
C30 H30 0.9500 .
C30 C31 1.394(11) .
C31 H31 0.9500 .
C32 C33 1.377(11) .
C32 C36 1.389(11) .
C33 H33 0.9500 .
C33 C34 1.374(11) .
C34 H34 0.9500 .
C35 H35 0.9500 .
C35 C36 1.382(11) .
C36 H36 0.9500 .
C41 H41 0.9500 .
C41 C42 1.401(14) .
C41 C46 1.374(15) .
C42 H42 0.9500 .
C42 C43 1.409(12) .
C43 C44 1.424(12) .
C43 C47 1.421(13) .
C44 C45 1.417(12) .
C44 C50 1.426(12) .
C45 C46 1.398(14) .
C45 C53 1.435(14) .
C46 H46 0.9500 .
C47 H47 0.9500 .
C47 C48 1.328(13) .
C48 H48 0.9500 .
C48 C49 1.443(13) .
C49 C50 1.424(12) .
C49 C56 1.393(13) .
C50 C51 1.422(12) .
C51 C52 1.432(14) .
C51 C55 1.397(14) .
C52 H52 0.9500 .
C52 C53 1.355(17) .
C53 H53 0.9500 .
C54 H54 0.9500 .
C54 C55 1.399(16) .
C54 C56 1.377(15) .
C55 H55 0.9500 .
C56 H56 0.9500 .
C57 H57 0.9500 .
C57 C58 1.372(17) .
C57 C62 1.371(14) .
C58 H58 0.9500 .
C58 C59 1.403(15) .
C59 C60 1.425(12) .
C59 C63 1.432(16) .
C60 C61 1.395(14) .
C60 C66 1.427(14) .
C61 C62 1.406(13) .
C61 C69 1.442(12) .
C62 H62 0.9500 .
C63 H63 0.9500 .
C63 C64 1.335(17) .
C64 H64 0.9500 .
C64 C65 1.440(14) .
C65 C66 1.411(13) .
C65 C70 1.415(15) .
C66 C67 1.422(12) .
C67 C68 1.430(13) .
C67 C72 1.398(13) .
C68 H68 0.9500 .
C68 C69 1.342(13) .
C69 H69 0.9500 .
C70 H70 0.9500 .
C70 C71 1.380(15) .
C71 H71 0.9500 .
C71 C72 1.384(15) .
C72 H72 0.9500 .
